data_7157030
loop_
_publ_author_name
'Wang, Wen-Xuan'
'Cheng, Gui-Guang'
'Li, Zheng-Hui'
'Ai, Hong-Lian'
'He, Juan'
'Li, Jing'
'Feng, Tao'
'Liu, Ji-Kai'

_publ_section_title
;
 Curtachalasins, immunosuppressive agents from the endophytic fungus
 Xylaria cf. curta.
;
_journal_issue 34
_journal_name_full 'Organic &amp; biomolecular chemistry'
_journal_page_first 7985
_journal_page_last 7994
_journal_paper_doi 10.1039/c9ob01552c
_journal_volume 17
_journal_year 2019
_chemical_absolute_configuration ad
_chemical_formula_sum 'C31 H40 Cl3 N O9'
_chemical_formula_weight 676.99
_space_group_crystal_system monoclinic
_space_group_IT_number 4
_space_group_name_Hall 'P 2yb'
_space_group_name_H-M_alt 'P 1 21 1'
_symmetry_space_group_name_Hall 'P 2yb'
_symmetry_space_group_name_H-M 'P 1 21 1'
_atom_sites_solution_hydrogens mixed
_audit_update_record
;
2019-07-08 deposited with the CCDC.    2019-08-07 downloaded from the CCDC.
;
_cell_angle_alpha 90
_cell_angle_beta 101.5590(10)
_cell_angle_gamma 90
_cell_formula_units_Z 2
_cell_length_a 8.1478(3)
_cell_length_b 12.7979(4)
_cell_length_c 15.6927(5)
_cell_measurement_reflns_used 9906
_cell_measurement_temperature 150.(2)
_cell_measurement_theta_max 79.2188
_cell_measurement_theta_min 2.8742
_cell_volume 1603.17(9)
_computing_cell_refinement 'SAINT V8.38A (Bruker AXS Inc., 2017)'
_computing_data_reduction 'SAINT V8.38A (Bruker AXS Inc., 2017)'
_computing_molecular_graphics 'shelXle (C.B. Huebschle, rev 833)'
_computing_structure_refinement 'SHELXL-2016/6 (Sheldrick, 2016)'
_computing_structure_solution 'SHELXT 2014/5 (Sheldrick, 2014)'
_diffrn_ambient_temperature 150.(2)
_diffrn_detector_area_resol_mean 7.3910
_diffrn_measured_fraction_theta_full 0.995
_diffrn_measured_fraction_theta_max 0.995
_diffrn_measurement_device_type 'Bruker APEX-II CCD'
_diffrn_measurement_method '\f and \w scans'
_diffrn_radiation_type 'Cu K\a'
_diffrn_radiation_wavelength 1.54178
_diffrn_reflns_av_R_equivalents 0.1664
_diffrn_reflns_av_unetI/netI 0.0663
_diffrn_reflns_limit_h_max 10
_diffrn_reflns_limit_h_min -10
_diffrn_reflns_limit_k_max 16
_diffrn_reflns_limit_k_min -16
_diffrn_reflns_limit_l_max 19
_diffrn_reflns_limit_l_min -19
_diffrn_reflns_number 45142
_diffrn_reflns_theta_full 79.56
_diffrn_reflns_theta_max 79.56
_diffrn_reflns_theta_min 2.87
_exptl_absorpt_coefficient_mu 3.049
_exptl_absorpt_correction_T_max 0.69
_exptl_absorpt_correction_T_min 0.44
_exptl_absorpt_process_details
;
;
_exptl_crystal_colour 'light colourless'
_exptl_crystal_density_diffrn 1.402
_exptl_crystal_density_method 'not measured'
_exptl_crystal_description BLOCK
_exptl_crystal_F_000 712
_exptl_crystal_size_max 0.326
_exptl_crystal_size_mid 0.135
_exptl_crystal_size_min 0.129
_refine_diff_density_max 0.656
_refine_diff_density_min -0.410
_refine_ls_abs_structure_details
;

Classical Flack method preferred over Parsons because s.u. lower.
;
_refine_ls_abs_structure_Flack 0.05(3)
_refine_ls_extinction_method none
_refine_ls_goodness_of_fit_ref 1.101
_refine_ls_hydrogen_treatment mixed
_refine_ls_matrix_type full
_refine_ls_number_parameters 450
_refine_ls_number_reflns 6825
_refine_ls_number_restraints 88
_refine_ls_restrained_S_all 1.123
_refine_ls_R_factor_all 0.0725
_refine_ls_R_factor_gt 0.0710
_refine_ls_shift/su_max 0.000
_refine_ls_shift/su_mean 0.000
_refine_ls_structure_factor_coef Fsqd
_refine_ls_weighting_details 'w=1/[\s^2^(Fo^2^)+(0.1083P)^2^+1.0092P] where P=(Fo^2^+2Fc^2^)/3'
_refine_ls_weighting_scheme calc
_refine_ls_wR_factor_gt 0.1882
_refine_ls_wR_factor_ref 0.1900
_reflns_number_gt 6590
_reflns_number_total 6825
_reflns_threshold_expression 'I > 2\s(I)'
_cod_data_source_file c9ob01552c2.cif
_cod_data_source_block LE1094
_cod_depositor_comments 'Adding full bibliography for 7157030--7157031.cif.'
_cod_database_code 7157030

loop_
_space_group_symop_operation_xyz
'x, y, z'
'-x, y+1/2, -z'

loop_
_atom_site_type_symbol
_atom_site_label
_atom_site_fract_x
_atom_site_fract_y
_atom_site_fract_z
_atom_site_U_iso_or_equiv
_atom_site_adp_type
_atom_site_calc_flag
_atom_site_refinement_flags_adp
_atom_site_refinement_flags_occupancy
_atom_site_refinement_flags_posn
_atom_site_occupancy
_atom_site_disorder_assembly
_atom_site_disorder_group
C C32 0.2596(8) 0.6335(6) 0.4110(4) 0.0556(15) Uani d U . D 1.0 . .
Cl Cl1A 0.0428(5) 0.6320(7) 0.3669(4) 0.073(2) Uani d U P D 0.60(2) A 1
Cl Cl2A 0.2746(16) 0.6187(17) 0.5226(6) 0.121(5) Uani d U P D 0.60(2) A 1
Cl Cl3A 0.3417(8) 0.7533(3) 0.3934(5) 0.0682(18) Uani d U P D 0.60(2) A 1
Cl Cl1B 0.061(2) 0.6311(12) 0.3561(12) 0.132(6) Uani d U P D 0.40(2) A 2
Cl Cl2B 0.2888(14) 0.5865(15) 0.5173(9) 0.077(3) Uani d U P D 0.40(2) A 2
Cl Cl3B 0.3500(15) 0.7632(13) 0.4109(14) 0.132(5) Uani d U P D 0.40(2) A 2
O O1 0.4037(4) 0.4393(2) 0.0205(2) 0.0280(6) Uani d . . . 1.0 . .
C C1 0.4922(5) 0.5029(3) 0.0674(3) 0.0228(8) Uani d . . . 1.0 . .
O O2 1.0174(4) 0.5092(3) 0.1628(2) 0.0290(7) Uani d . . . 1.0 . .
N N2 0.4847(5) 0.6065(3) 0.0559(3) 0.0268(7) Uani d . . . 1.0 . .
O O3 0.9298(4) 0.3262(3) 0.0354(2) 0.0309(7) Uani d . . . 1.0 . .
H H3O 1.006(9) 0.317(4) 0.078(5) 0.046 Uiso calc U . R 1.0 . .
H H32 0.312(11) 0.575(7) 0.386(6) 0.06(2) Uiso d . . . 1.0 . .
H H2N 0.416(10) 0.633(7) 0.016(5) 0.05(2) Uiso d . . . 1.0 . .
C C3 0.6032(5) 0.6671(3) 0.1177(3) 0.0259(8) Uani d . . . 1.0 . .
H H3 0.665199 0.71509 0.085035 0.031 Uiso calc U . R 1.0 . .
O O4 0.7356(4) 0.1939(2) 0.1018(2) 0.0275(6) Uani d . . . 1.0 . .
H H4O 0.807(9) 0.214(5) 0.078(4) 0.031(15) Uiso d . . . 1.0 . .
C C4 0.7277(5) 0.5824(3) 0.1649(3) 0.0234(8) Uani d . . . 1.0 . .
H H4 0.751606 0.596562 0.228824 0.028 Uiso calc U . R 1.0 . .
O O5 0.1191(4) 0.2433(3) 0.1900(2) 0.0284(7) Uani d . . . 1.0 . .
H H5O 0.052(10) 0.228(6) 0.198(5) 0.04(2) Uiso d . . . 1.0 . .
C C5 0.8911(5) 0.5895(3) 0.1313(3) 0.0260(8) Uani d . . . 1.0 . .
C C6 0.9317(5) 0.5082(4) 0.0715(3) 0.0273(9) Uani d . . . 1.0 . .
C C7 0.8241(5) 0.4111(3) 0.0527(3) 0.0257(8) Uani d . . . 1.0 . .
H H7 0.736596 0.423829 -0.000759 0.031 Uiso calc U . R 1.0 . .
C C8 0.7358(5) 0.3833(3) 0.1279(3) 0.0225(8) Uani d . . . 1.0 . .
H H8 0.825254 0.371683 0.180803 0.027 Uiso calc U . R 1.0 . .
O O8 0.6859(4) 0.4249(2) 0.2968(2) 0.0256(6) Uani d . . . 1.0 . .
C C21 0.5483(5) 0.4485(3) 0.2249(3) 0.0215(8) Uani d . . . 1.0 . .
H H21 0.480743 0.50837 0.2402 0.026 Uiso calc U . R 1.0 . .
O O6 0.0046(5) 0.2017(3) 0.3255(3) 0.0397(8) Uani d . . . 1.0 . .
C C9 0.6303(5) 0.4777(3) 0.1471(3) 0.0221(8) Uani d . . . 1.0 . .
O O9 0.6069(5) 0.5445(3) 0.3860(3) 0.0424(9) Uani d . . . 1.0 . .
C C27 0.8568(7) 0.9540(4) 0.3263(4) 0.0406(11) Uani d . . . 1.0 . .
H H27 0.931472 1.003381 0.358573 0.049 Uiso calc U . R 1.0 . .
C C25 0.7008(7) 0.7936(4) 0.3188(3) 0.0363(10) Uani d . . . 1.0 . .
H H25 0.669581 0.732919 0.346606 0.044 Uiso calc U . R 1.0 . .
C C10 0.5153(6) 0.7326(4) 0.1775(4) 0.0317(9) Uani d . . . 1.0 . .
H H10A 0.420402 0.770891 0.141691 0.038 Uiso calc U . R 1.0 . .
H H10B 0.469549 0.685493 0.217046 0.038 Uiso calc U . R 1.0 . .
C C31 0.8337(10) 0.4269(6) 0.4406(4) 0.0580(17) Uani d . . . 1.0 . .
H H31A 0.939061 0.430458 0.419636 0.087 Uiso calc U . R 1.0 . .
H H31B 0.807302 0.353777 0.450616 0.087 Uiso calc U . R 1.0 . .
H H31C 0.845288 0.465977 0.495235 0.087 Uiso calc U . R 1.0 . .
O O7 0.2545(4) 0.4122(2) 0.3025(2) 0.0280(6) Uani d . . . 1.0 . .
H H7O 0.171(9) 0.428(4) 0.254(4) 0.042 Uiso calc U . R 1.0 . .
C C30 0.6947(7) 0.4739(4) 0.3736(3) 0.0333(10) Uani d . . . 1.0 . .
C C11 0.9671(6) 0.6982(4) 0.1330(4) 0.0352(10) Uani d . . . 1.0 . .
H H11A 0.923101 0.73372 0.077864 0.053 Uiso calc U . R 1.0 . .
H H11B 1.089186 0.692542 0.141344 0.053 Uiso calc U . R 1.0 . .
H H11C 0.937823 0.738403 0.181028 0.053 Uiso calc U . R 1.0 . .
C C28 0.7916(7) 0.9712(4) 0.2391(4) 0.0360(10) Uani d . . . 1.0 . .
H H28 0.822319 1.032174 0.211496 0.043 Uiso calc U . R 1.0 . .
C C26 0.8130(8) 0.8646(5) 0.3665(4) 0.0439(12) Uani d . . . 1.0 . .
H H26 0.859087 0.851765 0.426121 0.053 Uiso calc U . R 1.0 . .
C C12 1.0340(6) 0.5365(4) 0.0047(4) 0.0375(11) Uani d . . . 1.0 . .
H H12A 1.087316 0.473502 -0.012644 0.056 Uiso calc U . R 1.0 . .
H H12B 1.120465 0.587211 0.029741 0.056 Uiso calc U . R 1.0 . .
H H12C 0.960781 0.567174 -0.046326 0.056 Uiso calc U . R 1.0 . .
C C24 0.6342(6) 0.8104(3) 0.2313(3) 0.0287(9) Uani d . . . 1.0 . .
C C23 0.2642(7) 0.0300(4) 0.2406(4) 0.0382(11) Uani d . . . 1.0 . .
H H23A 0.166857 0.034952 0.192613 0.057 Uiso calc U . R 1.0 . .
H H23B 0.226616 0.01386 0.294642 0.057 Uiso calc U . R 1.0 . .
H H23C 0.338821 -0.025571 0.228161 0.057 Uiso calc U . R 1.0 . .
C C13 0.6316(5) 0.2823(3) 0.1123(3) 0.0247(8) Uani d . . . 1.0 . .
H H13 0.543826 0.290647 0.058186 0.03 Uiso calc U . R 1.0 . .
C C16 0.3584(6) 0.1341(3) 0.2504(3) 0.0291(9) Uani d . . . 1.0 . .
H H16 0.451103 0.128602 0.302672 0.035 Uiso calc U . R 1.0 . .
C C17 0.2463(5) 0.2274(3) 0.2651(3) 0.0256(8) Uani d . . . 1.0 . .
C C15 0.4378(6) 0.1583(3) 0.1716(3) 0.0286(9) Uani d . . . 1.0 . .
H H15A 0.507834 0.098564 0.16063 0.034 Uiso calc U . R 1.0 . .
H H15B 0.348438 0.168457 0.119367 0.034 Uiso calc U . R 1.0 . .
C C19 0.3527(5) 0.3270(3) 0.2830(3) 0.0254(8) Uani d . . . 1.0 . .
H H19 0.441932 0.313626 0.335669 0.031 Uiso calc U . R 1.0 . .
C C18 0.1571(6) 0.2077(4) 0.3413(3) 0.0311(9) Uani d . . . 1.0 . .
C C14 0.5461(5) 0.2572(3) 0.1882(3) 0.0248(8) Uani d . . . 1.0 . .
H H14 0.635594 0.244786 0.240908 0.03 Uiso calc U . R 1.0 . .
C C20 0.4404(5) 0.3506(3) 0.2072(3) 0.0230(8) Uani d . . . 1.0 . .
H H20 0.351842 0.363719 0.154157 0.028 Uiso calc U . R 1.0 . .
C C22 0.2563(8) 0.1968(6) 0.4316(4) 0.0471(13) Uani d . . . 1.0 . .
H H22A 0.343863 0.144115 0.432531 0.071 Uiso calc U . R 1.0 . .
H H22B 0.182232 0.175212 0.470457 0.071 Uiso calc U . R 1.0 . .
H H22C 0.308064 0.26407 0.451123 0.071 Uiso calc U . R 1.0 . .
C C29 0.6817(6) 0.9001(4) 0.1917(3) 0.0334(10) Uani d . . . 1.0 . .
H H29 0.638278 0.912365 0.131754 0.04 Uiso calc U . R 1.0 . .

loop_
_atom_site_aniso_label
_atom_site_aniso_U_11
_atom_site_aniso_U_22
_atom_site_aniso_U_33
_atom_site_aniso_U_12
_atom_site_aniso_U_13
_atom_site_aniso_U_23
C32 0.049(3) 0.076(4) 0.045(3) 0.010(3) 0.017(3) 0.002(3)
Cl1A 0.028(2) 0.117(5) 0.069(3) -0.0082(18) -0.0012(16) 0.010(3)
Cl2A 0.112(7) 0.205(14) 0.043(3) -0.072(7) 0.005(3) 0.021(4)
Cl3A 0.086(4) 0.040(2) 0.096(3) -0.0158(17) 0.059(3) -0.0096(18)
Cl1B 0.155(10) 0.095(8) 0.109(8) 0.044(7) -0.060(8) -0.022(6)
Cl2B 0.043(3) 0.124(8) 0.057(5) -0.016(4) -0.002(3) 0.036(5)
Cl3B 0.055(5) 0.199(12) 0.143(11) 0.008(6) 0.022(5) 0.061(9)
O1 0.0239(14) 0.0274(15) 0.0315(16) 0.0002(11) 0.0030(12) -0.0030(12)
C1 0.0191(18) 0.0265(19) 0.0245(18) 0.0031(14) 0.0088(14) -0.0009(15)
O2 0.0191(13) 0.0302(15) 0.0360(17) 0.0015(12) 0.0018(12) 0.0022(13)
N2 0.0228(16) 0.0241(16) 0.0314(18) 0.0014(13) 0.0002(14) 0.0040(15)
O3 0.0253(15) 0.0336(17) 0.0364(17) 0.0051(13) 0.0127(13) -0.0037(14)
C3 0.0215(18) 0.0242(18) 0.032(2) 0.0006(15) 0.0054(15) 0.0035(16)
O4 0.0237(14) 0.0219(14) 0.0385(17) 0.0020(12) 0.0102(13) -0.0043(12)
C4 0.0204(17) 0.0221(18) 0.0274(19) -0.0017(14) 0.0041(14) 0.0004(15)
O5 0.0193(15) 0.0312(16) 0.0349(17) 0.0000(12) 0.0059(13) 0.0037(13)
C5 0.0198(18) 0.025(2) 0.034(2) 0.0004(15) 0.0070(15) 0.0047(16)
C6 0.0191(19) 0.032(2) 0.032(2) 0.0030(16) 0.0074(16) 0.0049(17)
C7 0.0206(18) 0.028(2) 0.030(2) 0.0036(16) 0.0097(16) -0.0005(17)
C8 0.0182(17) 0.0242(18) 0.0260(19) 0.0002(14) 0.0066(14) -0.0011(15)
O8 0.0255(14) 0.0258(14) 0.0244(14) 0.0004(11) 0.0023(11) 0.0006(11)
C21 0.0206(17) 0.0196(17) 0.0241(18) -0.0001(14) 0.0042(15) -0.0008(14)
O6 0.0318(18) 0.0407(19) 0.052(2) -0.0036(15) 0.0202(15) 0.0042(16)
C9 0.0181(17) 0.0211(18) 0.0274(19) 0.0003(14) 0.0052(14) -0.0010(15)
O9 0.046(2) 0.044(2) 0.0377(19) 0.0006(16) 0.0080(16) -0.0159(16)
C27 0.044(3) 0.032(2) 0.045(3) -0.010(2) 0.009(2) -0.004(2)
C25 0.042(3) 0.031(2) 0.038(3) -0.005(2) 0.012(2) 0.002(2)
C10 0.025(2) 0.026(2) 0.045(3) 0.0018(16) 0.0091(18) -0.0024(19)
C31 0.071(4) 0.057(4) 0.036(3) 0.009(3) -0.014(3) -0.002(3)
O7 0.0255(14) 0.0271(15) 0.0329(16) 0.0031(12) 0.0096(13) -0.0015(12)
C30 0.037(2) 0.034(2) 0.027(2) -0.0035(19) 0.0018(18) -0.0006(18)
C11 0.024(2) 0.029(2) 0.053(3) -0.0047(17) 0.011(2) 0.004(2)
C28 0.039(3) 0.024(2) 0.047(3) -0.0025(18) 0.013(2) 0.0029(19)
C26 0.053(3) 0.043(3) 0.035(3) -0.008(2) 0.007(2) 0.002(2)
C12 0.028(2) 0.042(3) 0.048(3) 0.0003(19) 0.020(2) 0.007(2)
C24 0.029(2) 0.0196(19) 0.040(2) 0.0006(15) 0.0116(18) -0.0011(17)
C23 0.037(3) 0.024(2) 0.056(3) -0.0023(18) 0.017(2) 0.004(2)
C13 0.0201(18) 0.0219(18) 0.033(2) 0.0018(14) 0.0073(16) -0.0036(16)
C16 0.026(2) 0.0214(19) 0.040(2) 0.0012(16) 0.0069(17) 0.0047(18)
C17 0.0222(18) 0.0235(19) 0.032(2) -0.0005(15) 0.0072(16) 0.0020(16)
C15 0.0240(19) 0.0214(19) 0.042(2) -0.0014(15) 0.0108(18) -0.0038(17)
C19 0.0242(19) 0.0236(19) 0.0289(19) 0.0013(16) 0.0060(16) 0.0009(16)
C18 0.031(2) 0.026(2) 0.039(2) -0.0016(17) 0.0134(19) 0.0042(19)
C14 0.0249(19) 0.0192(17) 0.032(2) -0.0012(15) 0.0093(16) -0.0012(15)
C20 0.0216(18) 0.0205(18) 0.0272(19) -0.0013(14) 0.0061(15) -0.0002(15)
C22 0.049(3) 0.060(4) 0.035(3) -0.003(3) 0.014(2) 0.011(3)
C29 0.032(2) 0.030(2) 0.039(2) 0.0026(18) 0.0087(19) 0.0038(19)

loop_
_atom_type_symbol
_atom_type_description
_atom_type_scat_dispersion_real
_atom_type_scat_dispersion_imag
_atom_type_scat_source
C C 0.0181 0.0091 'International Tables Vol C Tables 4.2.6.8 and 6.1.1.4'
H H 0.0000 0.0000 'International Tables Vol C Tables 4.2.6.8 and 6.1.1.4'
N N 0.0311 0.0180 'International Tables Vol C Tables 4.2.6.8 and 6.1.1.4'
O O 0.0492 0.0322 'International Tables Vol C Tables 4.2.6.8 and 6.1.1.4'
Cl Cl 0.3639 0.7018 'International Tables Vol C Tables 4.2.6.8 and 6.1.1.4'

loop_
_geom_angle_atom_site_label_1
_geom_angle_atom_site_label_2
_geom_angle_atom_site_label_3
_geom_angle
Cl3A C32 Cl2A 107.9(8)
Cl1B C32 Cl2B 114.7(9)
Cl3A C32 Cl1A 109.8(5)
Cl2A C32 Cl1A 104.9(6)
Cl1B C32 Cl3B 111.5(7)
Cl2B C32 Cl3B 109.8(9)
Cl1B C32 H32 104.(5)
Cl3A C32 H32 114.(5)
Cl2A C32 H32 111.(5)
Cl2B C32 H32 97.(5)
Cl1A C32 H32 109.(5)
Cl3B C32 H32 119.(5)
O1 C1 N2 124.8(4)
O1 C1 C9 126.4(4)
N2 C1 C9 108.9(4)
C6 O2 C5 60.8(3)
C1 N2 C3 115.7(4)
C1 N2 H2N 121.(6)
C3 N2 H2N 123.(6)
C7 O3 H3O 109.5
N2 C3 C10 111.8(4)
N2 C3 C4 103.1(3)
C10 C3 C4 115.2(4)
N2 C3 H3 108.8
C10 C3 H3 108.8
C4 C3 H3 108.8
C13 O4 H4O 108.(5)
C5 C4 C9 116.0(3)
C5 C4 C3 108.8(3)
C9 C4 C3 104.7(3)
C5 C4 H4 109.0
C9 C4 H4 109.0
C3 C4 H4 109.0
C17 O5 H5O 109.(7)
O2 C5 C6 59.5(3)
O2 C5 C11 112.3(3)
C6 C5 C11 120.8(4)
O2 C5 C4 116.3(3)
C6 C5 C4 119.8(4)
C11 C5 C4 115.3(4)
O2 C6 C5 59.8(3)
O2 C6 C12 117.2(4)
C5 C6 C12 119.8(4)
O2 C6 C7 110.0(4)
C5 C6 C7 120.3(3)
C12 C6 C7 116.1(4)
O3 C7 C6 108.1(3)
O3 C7 C8 110.9(3)
C6 C7 C8 112.4(4)
O3 C7 H7 108.5
C6 C7 H7 108.5
C8 C7 H7 108.5
C13 C8 C7 113.5(3)
C13 C8 C9 112.1(3)
C7 C8 C9 109.4(3)
C13 C8 H8 107.2
C7 C8 H8 107.2
C9 C8 H8 107.2
C30 O8 C21 119.5(4)
O8 C21 C20 107.4(3)
O8 C21 C9 105.9(3)
C20 C21 C9 112.2(3)
O8 C21 H21 110.4
C20 C21 H21 110.4
C9 C21 H21 110.4
C1 C9 C8 110.4(3)
C1 C9 C21 109.3(3)
C8 C9 C21 108.0(3)
C1 C9 C4 103.2(3)
C8 C9 C4 115.1(3)
C21 C9 C4 110.6(3)
C28 C27 C26 119.9(5)
C28 C27 H27 120.1
C26 C27 H27 120.1
C24 C25 C26 120.9(5)
C24 C25 H25 119.5
C26 C25 H25 119.5
C24 C10 C3 111.9(4)
C24 C10 H10A 109.2
C3 C10 H10A 109.2
C24 C10 H10B 109.2
C3 C10 H10B 109.2
H10A C10 H10B 107.9
C30 C31 H31A 109.5
C30 C31 H31B 109.5
H31A C31 H31B 109.5
C30 C31 H31C 109.5
H31A C31 H31C 109.5
H31B C31 H31C 109.5
C19 O7 H7O 109.5
O9 C30 O8 124.8(5)
O9 C30 C31 125.5(5)
O8 C30 C31 109.7(5)
C5 C11 H11A 109.5
C5 C11 H11B 109.5
H11A C11 H11B 109.5
C5 C11 H11C 109.5
H11A C11 H11C 109.5
H11B C11 H11C 109.5
C27 C28 C29 120.4(5)
C27 C28 H28 119.8
C29 C28 H28 119.8
C27 C26 C25 119.6(5)
C27 C26 H26 120.2
C25 C26 H26 120.2
C6 C12 H12A 109.5
C6 C12 H12B 109.5
H12A C12 H12B 109.5
C6 C12 H12C 109.5
H12A C12 H12C 109.5
H12B C12 H12C 109.5
C25 C24 C29 118.6(4)
C25 C24 C10 121.8(4)
C29 C24 C10 119.6(4)
C16 C23 H23A 109.5
C16 C23 H23B 109.5
H23A C23 H23B 109.5
C16 C23 H23C 109.5
H23A C23 H23C 109.5
H23B C23 H23C 109.5
O4 C13 C14 107.1(3)
O4 C13 C8 111.0(3)
C14 C13 C8 112.0(3)
O4 C13 H13 108.9
C14 C13 H13 108.9
C8 C13 H13 108.9
C23 C16 C15 112.2(4)
C23 C16 C17 112.8(4)
C15 C16 C17 108.7(4)
C23 C16 H16 107.6
C15 C16 H16 107.6
C17 C16 H16 107.6
O5 C17 C19 108.9(3)
O5 C17 C18 106.8(3)
C19 C17 C18 109.4(4)
O5 C17 C16 109.9(4)
C19 C17 C16 109.8(3)
C18 C17 C16 111.9(4)
C14 C15 C16 110.5(4)
C14 C15 H15A 109.5
C16 C15 H15A 109.5
C14 C15 H15B 109.5
C16 C15 H15B 109.5
H15A C15 H15B 108.1
O7 C19 C17 110.8(3)
O7 C19 C20 112.6(3)
C17 C19 C20 110.8(3)
O7 C19 H19 107.5
C17 C19 H19 107.5
C20 C19 H19 107.5
O6 C18 C22 121.7(5)
O6 C18 C17 118.1(4)
C22 C18 C17 120.2(4)
C13 C14 C15 112.2(4)
C13 C14 C20 110.4(3)
C15 C14 C20 110.4(3)
C13 C14 H14 107.9
C15 C14 H14 107.9
C20 C14 H14 107.9
C21 C20 C19 111.2(3)
C21 C20 C14 110.4(3)
C19 C20 C14 111.3(3)
C21 C20 H20 107.9
C19 C20 H20 107.9
C14 C20 H20 107.9
C18 C22 H22A 109.5
C18 C22 H22B 109.5
H22A C22 H22B 109.5
C18 C22 H22C 109.5
H22A C22 H22C 109.5
H22B C22 H22C 109.5
C28 C29 C24 120.6(5)
C28 C29 H29 119.7
C24 C29 H29 119.7

loop_
_geom_bond_atom_site_label_1
_geom_bond_atom_site_label_2
_geom_bond_distance
C32 Cl1B 1.675(13)
C32 Cl3A 1.718(8)
C32 Cl2A 1.740(11)
C32 Cl2B 1.744(12)
C32 Cl1A 1.763(8)
C32 Cl3B 1.817(15)
C32 H32 0.98(9)
O1 C1 1.230(5)
C1 N2 1.337(6)
C1 C9 1.540(6)
O2 C6 1.462(6)
O2 C5 1.467(5)
N2 C3 1.449(6)
N2 H2N 0.83(9)
O3 C7 1.445(5)
O3 H3O 0.83(8)
C3 C10 1.538(6)
C3 C4 1.565(6)
C3 H3 1.0
O4 C13 1.442(5)
O4 H4O 0.79(7)
C4 C5 1.530(5)
C4 C9 1.554(6)
C4 H4 1.0
O5 C17 1.420(6)
O5 H5O 0.62(8)
C5 C6 1.482(6)
C5 C11 1.521(6)
C6 C12 1.508(6)
C6 C7 1.516(6)
C7 C8 1.541(6)
C7 H7 1.0
C8 C13 1.538(6)
C8 C9 1.547(5)
C8 H8 1.0
O8 C30 1.347(6)
O8 C21 1.454(5)
C21 C20 1.524(5)
C21 C9 1.551(5)
C21 H21 1.0
O6 C18 1.219(6)
O9 C30 1.193(7)
C27 C28 1.382(8)
C27 C26 1.388(8)
C27 H27 0.95
C25 C24 1.389(7)
C25 C26 1.395(8)
C25 H25 0.95
C10 C24 1.521(6)
C10 H10A 0.99
C10 H10B 0.99
C31 C30 1.508(8)
C31 H31A 0.98
C31 H31B 0.98
C31 H31C 0.98
O7 C19 1.422(5)
O7 H7O 0.94(8)
C11 H11A 0.98
C11 H11B 0.98
C11 H11C 0.98
C28 C29 1.384(7)
C28 H28 0.95
C26 H26 0.95
C12 H12A 0.98
C12 H12B 0.98
C12 H12C 0.98
C24 C29 1.396(7)
C23 C16 1.530(6)
C23 H23A 0.98
C23 H23B 0.98
C23 H23C 0.98
C13 C14 1.529(6)
C13 H13 1.0
C16 C15 1.538(6)
C16 C17 1.549(6)
C16 H16 1.0
C17 C19 1.535(6)
C17 C18 1.540(6)
C15 C14 1.535(6)
C15 H15A 0.99
C15 H15B 0.99
C19 C20 1.536(6)
C19 H19 1.0
C18 C22 1.490(8)
C14 C20 1.537(5)
C14 H14 1.0
C20 H20 1.0
C22 H22A 0.98
C22 H22B 0.98
C22 H22C 0.98
C29 H29 0.95

loop_
_geom_torsion_atom_site_label_1
_geom_torsion_atom_site_label_2
_geom_torsion_atom_site_label_3
_geom_torsion_atom_site_label_4
_geom_torsion
O1 C1 N2 C3 -178.7(4)
C9 C1 N2 C3 0.5(5)
C1 N2 C3 C10 -111.9(4)
C1 N2 C3 C4 12.5(5)
N2 C3 C4 C5 104.9(4)
C10 C3 C4 C5 -133.0(4)
N2 C3 C4 C9 -19.7(4)
C10 C3 C4 C9 102.4(4)
C6 O2 C5 C11 -113.6(4)
C6 O2 C5 C4 110.6(4)
C9 C4 C5 O2 -57.0(5)
C3 C4 C5 O2 -174.7(4)
C9 C4 C5 C6 11.2(6)
C3 C4 C5 C6 -106.4(4)
C9 C4 C5 C11 168.5(4)
C3 C4 C5 C11 50.8(5)
C5 O2 C6 C12 110.3(5)
C5 O2 C6 C7 -114.2(4)
C11 C5 C6 O2 99.3(4)
C4 C5 C6 O2 -104.8(4)
O2 C5 C6 C12 -106.0(4)
C11 C5 C6 C12 -6.8(6)
C4 C5 C6 C12 149.2(4)
O2 C5 C6 C7 96.7(4)
C11 C5 C6 C7 -164.0(4)
C4 C5 C6 C7 -8.0(6)
O2 C6 C7 O3 -83.5(4)
C5 C6 C7 O3 -149.5(4)
C12 C6 C7 O3 52.5(5)
O2 C6 C7 C8 39.2(4)
C5 C6 C7 C8 -26.7(6)
C12 C6 C7 C8 175.2(4)
O3 C7 C8 C13 -56.4(5)
C6 C7 C8 C13 -177.5(3)
O3 C7 C8 C9 177.5(3)
C6 C7 C8 C9 56.4(4)
C30 O8 C21 C20 -113.0(4)
C30 O8 C21 C9 127.0(4)
O1 C1 C9 C8 42.2(5)
N2 C1 C9 C8 -136.9(4)
O1 C1 C9 C21 -76.5(5)
N2 C1 C9 C21 104.4(4)
O1 C1 C9 C4 165.8(4)
N2 C1 C9 C4 -13.3(4)
C13 C8 C9 C1 -64.4(4)
C7 C8 C9 C1 62.4(4)
C13 C8 C9 C21 55.1(4)
C7 C8 C9 C21 -178.1(3)
C13 C8 C9 C4 179.2(3)
C7 C8 C9 C4 -53.9(5)
O8 C21 C9 C1 179.4(3)
C20 C21 C9 C1 62.6(4)
O8 C21 C9 C8 59.2(4)
C20 C21 C9 C8 -57.6(4)
O8 C21 C9 C4 -67.6(4)
C20 C21 C9 C4 175.6(3)
C5 C4 C9 C1 -100.0(4)
C3 C4 C9 C1 19.9(4)
C5 C4 C9 C8 20.4(5)
C3 C4 C9 C8 140.3(3)
C5 C4 C9 C21 143.2(3)
C3 C4 C9 C21 -96.9(4)
N2 C3 C10 C24 -169.8(4)
C4 C3 C10 C24 72.8(5)
C21 O8 C30 O9 -8.2(7)
C21 O8 C30 C31 172.7(5)
C26 C27 C28 C29 0.5(9)
C28 C27 C26 C25 -1.2(9)
C24 C25 C26 C27 1.0(9)
C26 C25 C24 C29 0.0(8)
C26 C25 C24 C10 178.4(5)
C3 C10 C24 C25 -103.6(5)
C3 C10 C24 C29 74.8(5)
C7 C8 C13 O4 60.3(5)
C9 C8 C13 O4 -175.2(3)
C7 C8 C13 C14 179.9(3)
C9 C8 C13 C14 -55.5(5)
C23 C16 C17 O5 -65.5(5)
C15 C16 C17 O5 59.6(5)
C23 C16 C17 C19 174.7(4)
C15 C16 C17 C19 -60.2(5)
C23 C16 C17 C18 53.0(5)
C15 C16 C17 C18 178.1(4)
C23 C16 C15 C14 -174.1(4)
C17 C16 C15 C14 60.5(5)
O5 C17 C19 O7 63.5(5)
C18 C17 C19 O7 -52.8(5)
C16 C17 C19 O7 -176.1(3)
O5 C17 C19 C20 -62.3(4)
C18 C17 C19 C20 -178.6(3)
C16 C17 C19 C20 58.2(5)
O5 C17 C18 O6 4.9(6)
C19 C17 C18 O6 122.6(5)
C16 C17 C18 O6 -115.5(5)
O5 C17 C18 C22 -174.9(5)
C19 C17 C18 C22 -57.2(6)
C16 C17 C18 C22 64.8(6)
O4 C13 C14 C15 -59.7(4)
C8 C13 C14 C15 178.3(3)
O4 C13 C14 C20 176.7(3)
C8 C13 C14 C20 54.7(4)
C16 C15 C14 C13 178.3(4)
C16 C15 C14 C20 -58.1(5)
O8 C21 C20 C19 67.3(4)
C9 C21 C20 C19 -176.8(3)
O8 C21 C20 C14 -56.8(4)
C9 C21 C20 C14 59.2(4)
O7 C19 C20 C21 56.1(5)
C17 C19 C20 C21 -179.2(3)
O7 C19 C20 C14 179.6(3)
C17 C19 C20 C14 -55.6(4)
C13 C14 C20 C21 -56.3(5)
C15 C14 C20 C21 179.2(4)
C13 C14 C20 C19 179.8(3)
C15 C14 C20 C19 55.2(5)
C27 C28 C29 C24 0.4(8)
C25 C24 C29 C28 -0.7(7)
C10 C24 C29 C28 -179.1(4)
